data_7222141
loop_
_publ_author_name
'Ma, Yuan-Yuan'
'Tan, Hua-Qiao'
'Wang, Yong-Hui'
'Hao, Xiu-Li'
'Feng, Xiao-Jia'
'Zang, Hong-Ying'
'Li, Yang-Guang'

_publ_section_title
;
 Polyoxometalate-based metal--organic coordination networks for
 heterogeneous catalytic desulfurization
;
_journal_issue 41
_journal_name_full CrystEngComm
_journal_page_first 7938
_journal_paper_doi 10.1039/C5CE01533B
_journal_volume 17
_journal_year 2015
_chemical_formula_sum 'C30 H37 Co N15 O43 P W12'
_chemical_formula_weight 3591.85
_chemical_name_systematic
; 
 ? 
;
_space_group_IT_number 15
_symmetry_cell_setting monoclinic
_symmetry_space_group_name_Hall '-C 2yc'
_symmetry_space_group_name_H-M 'C 1 2/c 1'
_atom_sites_solution_hydrogens geom
_atom_sites_solution_primary direct
_atom_sites_solution_secondary difmap
_audit_creation_method SHELXL-97
_audit_update_record
;
2015-09-02 deposited with the CCDC.
2015-09-14 downloaded from the CCDC.
;
_cell_angle_alpha 90.00
_cell_angle_beta 115.77(3)
_cell_angle_gamma 90.00
_cell_formula_units_Z 8
_cell_length_a 39.245(8)
_cell_length_b 15.242(3)
_cell_length_c 23.514(5)
_cell_measurement_reflns_used 43048
_cell_measurement_temperature 298(2)
_cell_measurement_theta_max 27.97
_cell_measurement_theta_min 2.99
_cell_volume 12667(6)
_computing_cell_refinement 'SAINT (Bruker, 1999)'
_computing_data_collection 'SMART (Bruker, 1997)'
_computing_data_reduction SAINT
_computing_molecular_graphics 'SHELXTL-PLUS (Sheldrick, 1990)'
_computing_publication_material SHELXL-97
_computing_structure_refinement 'SHELXL-97 (Sheldrick, 1997)'
_computing_structure_solution 'SHELXS-97 (Sheldrick, 1997)'
_diffrn_ambient_temperature 298(2)
_diffrn_measured_fraction_theta_full 0.982
_diffrn_measured_fraction_theta_max 0.982
_diffrn_measurement_device_type 'Bruker APEX CCD area-detector'
_diffrn_measurement_method '\w scans'
_diffrn_radiation_monochromator graphite
_diffrn_radiation_source 'fine-focus sealed tube'
_diffrn_radiation_type MoK\a
_diffrn_radiation_wavelength 0.71073
_diffrn_reflns_av_R_equivalents 0.0868
_diffrn_reflns_av_sigmaI/netI 0.0736
_diffrn_reflns_limit_h_max 46
_diffrn_reflns_limit_h_min -46
_diffrn_reflns_limit_k_max 18
_diffrn_reflns_limit_k_min -15
_diffrn_reflns_limit_l_max 27
_diffrn_reflns_limit_l_min -27
_diffrn_reflns_number 46907
_diffrn_reflns_theta_full 25.00
_diffrn_reflns_theta_max 25.00
_diffrn_reflns_theta_min 3.00
_exptl_absorpt_coefficient_mu 22.086
_exptl_absorpt_correction_T_max 0.0902
_exptl_absorpt_correction_T_min 0.0805
_exptl_absorpt_correction_type multi-scan
_exptl_absorpt_process_details 'SADABS (Sheldrick, 1996)'
_exptl_crystal_colour brown
_exptl_crystal_density_diffrn 3.767
_exptl_crystal_density_method 'not measured'
_exptl_crystal_description block
_exptl_crystal_F_000 12768
_exptl_crystal_size_max 0.23
_exptl_crystal_size_mid 0.22
_exptl_crystal_size_min 0.21
_refine_diff_density_max 1.882
_refine_diff_density_min -1.811
_refine_diff_density_rms 0.300
_refine_ls_extinction_coef 0.000021(2)
_refine_ls_extinction_expression Fc^*^=kFc[1+0.001xFc^2^\l^3^/sin(2\q)]^-1/4^
_refine_ls_extinction_method SHELXL
_refine_ls_goodness_of_fit_ref 1.022
_refine_ls_hydrogen_treatment mixed
_refine_ls_matrix_type full
_refine_ls_number_parameters 870
_refine_ls_number_reflns 10932
_refine_ls_number_restraints 267
_refine_ls_restrained_S_all 1.027
_refine_ls_R_factor_all 0.0740
_refine_ls_R_factor_gt 0.0459
_refine_ls_shift/su_max 0.001
_refine_ls_shift/su_mean 0.000
_refine_ls_structure_factor_coef Fsqd
_refine_ls_weighting_details 'calc w=1/[\s^2^(Fo^2^)+(0.0400P)^2^+60.2888P] where P=(Fo^2^+2Fc^2^)/3'
_refine_ls_weighting_scheme calc
_refine_ls_wR_factor_gt 0.0898
_refine_ls_wR_factor_ref 0.0986
_reflns_number_gt 7839
_reflns_number_total 10932
_reflns_threshold_expression >2sigma(I)
_cod_data_source_file c5ce01533b2.cif
_cod_data_source_block 2
_cod_depositor_comments
;
The following automatic conversions were performed:

'_symmetry_cell_setting' value 'Monoclinic' changed to 'monoclinic'
according to
/usr/data/users/saulius/crontab/automatic-downloads/rss-feeds/RSC/lib/dictionaries/cif_core.dic
dictionary named 'cif_core.dic' version 2.4.2 from 2011-04-26.

Automatic conversion script
Id: cif_fix_values 3271 2015-04-21 07:52:19Z andrius 

 Adding full bibliography for 7222140--7222142.cif.
;
_cod_original_cell_volume 12666(4)
_cod_original_sg_symbol_H-M C2/c
_cod_database_code 7222141

loop_
_symmetry_equiv_pos_as_xyz
'x, y, z'
'-x, y, -z+1/2'
'x+1/2, y+1/2, z'
'-x+1/2, y+1/2, -z+1/2'
'-x, -y, -z'
'x, -y, z-1/2'
'-x+1/2, -y+1/2, -z'
'x+1/2, -y+1/2, z-1/2'

loop_
_atom_site_label
_atom_site_type_symbol
_atom_site_fract_x
_atom_site_fract_y
_atom_site_fract_z
_atom_site_U_iso_or_equiv
_atom_site_adp_type
_atom_site_occupancy
_atom_site_symmetry_multiplicity
_atom_site_calc_flag
_atom_site_refinement_flags
W1 W 0.197203(19) 0.89370(4) 0.10813(3) 0.02634(16) Uani 1 1 d .
W2 W 0.181940(18) 0.80691(4) 0.34997(3) 0.02288(15) Uani 1 1 d .
W3 W 0.236550(17) 0.88780(4) 0.28196(3) 0.02405(15) Uani 1 1 d .
W4 W 0.161986(18) 1.04765(4) 0.19194(3) 0.02379(15) Uani 1 1 d .
W5 W 0.17336(2) 0.67674(4) 0.09602(3) 0.02736(16) Uani 1 1 d .
W6 W 0.071269(19) 0.98169(5) 0.10110(3) 0.02910(17) Uani 1 1 d .
W7 W 0.215394(18) 0.66951(4) 0.27001(3) 0.02410(15) Uani 1 1 d .
W8 W 0.107679(18) 0.97135(4) 0.26180(3) 0.02460(15) Uani 1 1 d .
W9 W 0.083531(19) 0.73583(4) 0.25355(3) 0.02748(16) Uani 1 1 d .
W10 W 0.11645(2) 0.59604(4) 0.17622(3) 0.02741(16) Uani 1 1 d .
W11 W 0.048432(19) 0.74481(5) 0.09263(3) 0.03148(17) Uani 1 1 d .
W12 W 0.10620(2) 0.82979(5) 0.01552(3) 0.03147(17) Uani 1 1 d .
P1 P 0.14189(12) 0.8197(3) 0.1833(2) 0.0248(9) Uani 1 1 d .
O1 O 0.2796(3) 0.9350(7) 0.3157(6) 0.038(3) Uani 1 1 d .
O2 O 0.2037(3) 0.7739(8) 0.0917(5) 0.035(3) Uani 1 1 d .
O3 O 0.0809(4) 0.8394(8) -0.0634(6) 0.047(3) Uani 1 1 d .
O4 O 0.1900(3) 0.5926(7) 0.0681(5) 0.037(3) Uani 1 1 d .
O5 O 0.1142(4) 0.4841(7) 0.1728(6) 0.039(3) Uani 1 1 d .
O6 O 0.2250(3) 0.8728(7) 0.3519(5) 0.027(2) Uani 1 1 d .
O7 O 0.1334(4) 0.7221(8) 0.0227(5) 0.039(3) Uani 1 1 d .
O8 O 0.2271(3) 0.9437(7) 0.0846(6) 0.034(3) Uani 1 1 d .
O9 O 0.0028(4) 0.7252(9) 0.0398(6) 0.051(4) Uani 1 1 d .
O10 O 0.1117(3) 0.7529(7) 0.1788(5) 0.030(3) Uani 1 1 d .
O11 O 0.1754(3) 0.9904(6) 0.1335(5) 0.024(2) Uani 1 1 d .
O12 O 0.0838(3) 0.8588(7) 0.2536(5) 0.028(3) Uani 1 1 d .
O13 O 0.1931(4) 0.8040(8) 0.4279(5) 0.041(3) Uani 1 1 d .
O14 O 0.1515(3) 0.8921(7) 0.0297(6) 0.036(3) Uani 1 1 d .
O15 O 0.0349(3) 1.0433(8) 0.0514(6) 0.043(3) Uani 1 1 d .
O16 O 0.0903(3) 0.9267(7) 0.0469(5) 0.032(3) Uani 1 1 d .
O17 O 0.1277(3) 0.9122(6) 0.1832(5) 0.021(2) Uani 1 1 d .
O18 O 0.0615(4) 0.7084(7) 0.3000(6) 0.038(3) Uani 1 1 d .
O19 O 0.0689(3) 0.6287(7) 0.1104(6) 0.033(3) Uani 1 1 d .
O20 O 0.1802(3) 1.1503(7) 0.1989(6) 0.033(3) Uani 1 1 d .
O21 O 0.0933(3) 1.0284(6) 0.3090(5) 0.027(3) Uani 1 1 d .
O22 O 0.2500(3) 0.7653(7) 0.2892(5) 0.025(2) Uani 1 1 d .
O23 O 0.0489(3) 0.8693(7) 0.0998(5) 0.033(3) Uani 1 1 d .
O24 O 0.1403(3) 1.0564(6) 0.2497(5) 0.025(2) Uani 1 1 d .
O25 O 0.2071(3) 0.6725(7) 0.1848(5) 0.031(3) Uani 1 1 d .
O26 O 0.1509(3) 0.8094(6) 0.1265(5) 0.021(2) Uani 1 1 d .
O27 O 0.1527(3) 0.9105(6) 0.3204(5) 0.024(2) Uani 1 1 d .
O28 O 0.2443(3) 0.5825(7) 0.3007(5) 0.029(3) Uani 1 1 d U
O29 O 0.0743(3) 0.7645(7) 0.0409(5) 0.033(3) Uani 1 1 d .
O30 O 0.1119(3) 1.0644(7) 0.1260(5) 0.025(2) Uani 1 1 d .
O31 O 0.1780(3) 0.8031(6) 0.2446(4) 0.020(2) Uani 1 1 d .
O32 O 0.1359(3) 0.7447(6) 0.3145(5) 0.024(2) Uani 1 1 d .
O33 O 0.2033(3) 0.9831(6) 0.2557(5) 0.024(2) Uani 1 1 d .
O34 O 0.1664(3) 0.6161(6) 0.2399(5) 0.021(2) Uani 1 1 d .
O35 O 0.0445(3) 0.7351(8) 0.1707(5) 0.033(3) Uani 1 1 d .
O36 O 0.0702(3) 1.0034(7) 0.1800(5) 0.028(3) Uani 1 1 d .
O37 O 0.0966(3) 0.6211(6) 0.2345(5) 0.026(2) Uani 1 1 d .
O38 O 0.2269(3) 0.8759(6) 0.1961(5) 0.024(2) Uani 1 1 d .
O39 O 0.1385(3) 0.6216(6) 0.1181(5) 0.026(2) Uani 1 1 d .
O40 O 0.2079(3) 0.7042(6) 0.3427(4) 0.023(2) Uani 1 1 d .
Co1 Co 0.11930(6) 0.31885(15) 0.03521(11) 0.0334(5) Uani 1 1 d .
O1W O 0.1696(4) 0.2459(8) 0.0896(6) 0.046(3) Uani 1 1 d .
H1WA H 0.1696 0.2187 0.1212 0.046 Uiso 1 1 d R
H1WB H 0.1843 0.2186 0.0778 0.046 Uiso 1 1 d RD
O2W O 0.1460(3) 0.4235(8) 0.0955(6) 0.047(3) Uani 1 1 d .
H2AW H 0.1575 0.4665 0.0888 0.047 Uiso 1 1 d R
H2BW H 0.1402 0.4382 0.1252 0.047 Uiso 1 1 d R
N1 N 0.1519(3) 0.3629(7) -0.0151(5) 0.037(3) Uani 1 1 d GDU
C1 C 0.1381(2) 0.3990(8) -0.0746(5) 0.050(5) Uani 1 1 d GDU
H1 H 0.1129 0.3993 -0.1044 0.050 Uiso 1 1 calc R
N2 N 0.1681(3) 0.4348(7) -0.0821(4) 0.039(3) Uani 1 1 d GDU
N3 N 0.2005(2) 0.4208(7) -0.0273(5) 0.040(3) Uani 1 1 d GDU
C2 C 0.1904(3) 0.3764(7) 0.0142(4) 0.039(4) Uani 1 1 d GDU
H2 H 0.2068 0.3586 0.0548 0.039 Uiso 1 1 calc R
C3 C 0.1675(6) 0.4744(12) -0.1366(8) 0.046(5) Uani 1 1 d .
H3A H 0.1419 0.4708 -0.1700 0.046 Uiso 1 1 calc R
H3B H 0.1837 0.4407 -0.1501 0.046 Uiso 1 1 calc R
C4 C 0.1798(4) 0.5677(6) -0.1296(5) 0.034(4) Uani 1 1 d GDU
C5 C 0.1882(4) 0.6001(7) -0.1773(5) 0.040(4) Uani 1 1 d GDU
H5 H 0.1856 0.5641 -0.2109 0.040 Uiso 1 1 calc R
C6 C 0.2005(4) 0.6861(7) -0.1748(5) 0.043(4) Uani 1 1 d GDU
H6 H 0.2061 0.7078 -0.2067 0.043 Uiso 1 1 calc R
C7 C 0.2044(3) 0.7399(6) -0.1246(6) 0.037(4) Uani 1 1 d GDU
C8 C 0.1959(4) 0.7075(7) -0.0769(5) 0.044(4) Uani 1 1 d GDU
H8 H 0.1985 0.7435 -0.0433 0.044 Uiso 1 1 calc R
C9 C 0.1836(4) 0.6215(7) -0.0794(5) 0.046(5) Uani 1 1 d GDU
H9 H 0.1780 0.5998 -0.0475 0.046 Uiso 1 1 calc R
C10 C 0.2195(7) 0.8326(11) -0.1237(12) 0.059(6) Uani 1 1 d .
H10A H 0.2469 0.8317 -0.1016 0.059 Uiso 1 1 calc R
H10B H 0.2126 0.8515 -0.1667 0.059 Uiso 1 1 calc R
N4 N 0.2055(3) 0.8925(7) -0.0944(6) 0.049(4) Uani 1 1 d GDU
C11 C 0.2245(3) 0.9585(8) -0.0524(6) 0.062(5) Uani 1 1 d GDU
H11 H 0.2502 0.9705 -0.0362 0.062 Uiso 1 1 calc R
N5 N 0.1985(5) 1.0036(7) -0.0387(6) 0.077(6) Uani 1 1 d GDU
H5A H 0.2033 1.0478 -0.0136 0.077 Uiso 1 1 calc RD
C12 C 0.1636(4) 0.9655(8) -0.0722(7) 0.066(5) Uani 1 1 d GDU
H12 H 0.1411 0.9831 -0.0716 0.066 Uiso 1 1 calc R
N6 N 0.1679(3) 0.8969(7) -0.1066(6) 0.046(4) Uani 1 1 d GDU
N7 N 0.0973(3) 0.2103(6) -0.0235(5) 0.037(3) Uani 1 1 d GDU
C13 C 0.0631(3) 0.1680(7) -0.0424(5) 0.035(4) Uani 1 1 d GDU
H13 H 0.0439 0.1833 -0.0311 0.035 Uiso 1 1 calc R
N8 N 0.0624(3) 0.0989(6) -0.0807(5) 0.039(4) Uani 1 1 d GDU
N9 N 0.0961(3) 0.0986(8) -0.0856(6) 0.055(5) Uani 1 1 d GDU
C14 C 0.1177(3) 0.1674(8) -0.0503(6) 0.057(6) Uani 1 1 d GDU
H14 H 0.1418 0.1823 -0.0453 0.057 Uiso 1 1 calc R
C15 C 0.0328(5) 0.0385(11) -0.1126(10) 0.045(5) Uani 1 1 d .
H15A H 0.0131 0.0483 -0.0988 0.045 Uiso 1 1 calc R
H15B H 0.0425 -0.0202 -0.0995 0.045 Uiso 1 1 calc R
C16 C 0.0150(5) 0.0418(9) -0.1834(7) 0.036(4) Uani 1 1 d D
C17 C 0.0075(6) -0.0361(10) -0.2176(8) 0.057(7) Uani 1 1 d D
H17 H 0.0127 -0.0893 -0.1962 0.057 Uiso 1 1 calc R
C18 C 0.0073(5) 0.1185(9) -0.2190(8) 0.040(5) Uani 1 1 d D
H18 H 0.0127 0.1721 -0.1980 0.040 Uiso 1 1 calc R
N13 N 0.0731(4) 0.3982(10) -0.0204(7) 0.069(5) Uani 1 1 d GDU
C22 C 0.0502(4) 0.3925(9) -0.0841(7) 0.061(5) Uani 1 1 d GDU
H22 H 0.0490 0.3454 -0.1101 0.061 Uiso 1 1 calc R
N14 N 0.0294(5) 0.4685(12) -0.1027(7) 0.096(5) Uani 1 1 d GDU
C24 C 0.0394(6) 0.5212(10) -0.0504(10) 0.123(8) Uani 1 1 d GDU
H24 H 0.0296 0.5765 -0.0496 0.123 Uiso 1 1 calc R
N15 N 0.0664(6) 0.4778(12) 0.0005(7) 0.135(8) Uani 1 1 d GDU
C23 C 0.0105(5) 0.5086(16) -0.1634(9) 0.107(6) Uani 1 1 d DU
H23A H -0.0081(7) 0.538(3) -0.164(2) 0.107 Uiso 1 1 d D
H23B H 0.0033(13) 0.469(2) -0.1912(9) 0.107 Uiso 1 1 d D
C25 C 0.0357(6) 0.5674(14) -0.1757(11) 0.108(5) Uani 1 1 d GDU
C26 C 0.0482(6) 0.5374(12) -0.2186(11) 0.123(8) Uani 1 1 d GDU
H26 H 0.0437 0.4801 -0.2324 0.123 Uiso 1 1 d GD
C27 C 0.0673(7) 0.5928(18) -0.2407(10) 0.131(8) Uani 1 1 d GDU
H27 H 0.0757 0.5725 -0.2697 0.131 Uiso 1 1 calc R
C28 C 0.0740(7) 0.6782(16) -0.2201(12) 0.129(8) Uani 1 1 d GDU
C29 C 0.0616(7) 0.7083(12) -0.1772(12) 0.142(9) Uani 1 1 d GDU
H29 H 0.0661 0.7661 -0.1632 0.142 Uiso 1 1 calc R
C30 C 0.0424(7) 0.6528(16) -0.1551(10) 0.113(7) Uani 1 1 d GDU
H30 H 0.0340 0.6732 -0.1261 0.113 Uiso 1 1 calc R
C21 C 0.0935(9) 0.745(2) -0.2452(15) 0.101(10) Uani 1 1 d U
H21A H 0.0838 0.8027 -0.2432 0.101 Uiso 1 1 calc R
H21B H 0.1203 0.7450 -0.2169 0.101 Uiso 1 1 calc R
C20 C 0.1147(3) 0.7214(10) -0.3357(7) 0.069(5) Uani 1 1 d GDU
H20 H 0.1409 0.7229 -0.3135 0.069 Uiso 1 1 calc R
N11 N 0.0892(5) 0.7306(10) -0.3102(7) 0.076(5) Uani 1 1 d GDU
N12 N 0.0532(4) 0.7245(13) -0.3587(9) 0.105(6) Uani 1 1 d GDU
C19 C 0.0565(4) 0.7116(13) -0.4141(7) 0.107(7) Uani 1 1 d GDU
H19 H 0.0366 0.7052 -0.4541 0.107 Uiso 1 1 calc R
N10 N 0.0945(5) 0.7096(10) -0.3999(7) 0.068(5) Uani 1 1 d GDU
O3W O 0.2163(4) 1.1344(10) 0.0555(7) 0.069(5) Uani 1 1 d D
H3WA H 0.2220(13) 1.1730(13) 0.0369(18) 0.069 Uiso 1 1 d D
H3WB H 0.2306(11) 1.127(4) 0.0928(10) 0.069 Uiso 1 1 d D

loop_
_atom_site_aniso_label
_atom_site_aniso_U_11
_atom_site_aniso_U_22
_atom_site_aniso_U_33
_atom_site_aniso_U_23
_atom_site_aniso_U_13
_atom_site_aniso_U_12
W1 0.0288(4) 0.0336(4) 0.0204(3) 0.0040(3) 0.0142(3) 0.0007(3)
W2 0.0266(3) 0.0279(3) 0.0150(3) 0.0004(3) 0.0098(3) 0.0023(3)
W3 0.0188(3) 0.0312(3) 0.0192(3) 0.0028(3) 0.0055(3) -0.0011(3)
W4 0.0228(3) 0.0253(3) 0.0230(3) 0.0032(3) 0.0097(3) 0.0001(3)
W5 0.0345(4) 0.0312(3) 0.0212(3) -0.0029(3) 0.0166(3) 0.0003(3)
W6 0.0218(3) 0.0362(4) 0.0230(4) 0.0024(3) 0.0039(3) 0.0039(3)
W7 0.0257(3) 0.0272(3) 0.0203(3) 0.0023(3) 0.0109(3) 0.0047(3)
W8 0.0245(3) 0.0283(3) 0.0233(3) 0.0009(3) 0.0125(3) 0.0028(3)
W9 0.0287(4) 0.0309(3) 0.0284(4) -0.0029(3) 0.0176(3) -0.0055(3)
W10 0.0315(4) 0.0266(3) 0.0275(4) -0.0046(3) 0.0160(3) -0.0049(3)
W11 0.0207(3) 0.0412(4) 0.0274(4) -0.0058(3) 0.0057(3) -0.0057(3)
W12 0.0314(4) 0.0448(4) 0.0147(3) -0.0001(3) 0.0067(3) 0.0019(3)
P1 0.023(2) 0.028(2) 0.024(2) -0.0016(18) 0.0096(17) -0.0025(19)
O1 0.033(7) 0.036(6) 0.033(7) -0.001(5) 0.003(5) -0.003(6)
O2 0.029(6) 0.055(7) 0.025(6) 0.003(6) 0.016(5) 0.000(6)
O3 0.043(8) 0.052(8) 0.030(7) 0.000(6) 0.001(6) 0.010(7)
O4 0.046(8) 0.041(7) 0.029(7) -0.001(6) 0.022(6) 0.013(6)
O5 0.051(8) 0.037(6) 0.037(7) -0.020(6) 0.027(6) -0.021(6)
O6 0.041(7) 0.030(6) 0.015(5) 0.001(5) 0.017(5) -0.007(5)
O7 0.046(8) 0.048(7) 0.025(7) -0.002(6) 0.018(6) 0.008(6)
O8 0.035(7) 0.041(7) 0.034(7) 0.000(6) 0.023(6) 0.005(6)
O9 0.036(7) 0.073(9) 0.029(7) -0.005(7) 0.001(6) -0.007(7)
O10 0.023(6) 0.038(6) 0.027(6) -0.005(5) 0.009(5) -0.002(5)
O11 0.027(6) 0.028(5) 0.024(6) 0.010(5) 0.017(5) -0.001(5)
O12 0.018(5) 0.039(6) 0.026(6) 0.002(5) 0.008(5) 0.001(5)
O13 0.051(8) 0.052(7) 0.013(6) 0.004(5) 0.009(6) -0.006(7)
O14 0.040(7) 0.030(6) 0.036(7) 0.000(5) 0.015(6) 0.006(6)
O15 0.031(7) 0.044(7) 0.037(7) -0.003(6) 0.000(6) 0.007(6)
O16 0.026(6) 0.037(6) 0.032(7) 0.001(5) 0.011(5) 0.000(5)
O17 0.015(5) 0.022(5) 0.024(6) -0.001(4) 0.008(4) -0.005(4)
O18 0.052(8) 0.040(7) 0.037(7) 0.001(6) 0.033(6) -0.002(6)
O19 0.018(6) 0.031(6) 0.043(8) -0.006(5) 0.006(5) 0.010(5)
O20 0.033(7) 0.031(6) 0.042(8) 0.003(5) 0.022(6) -0.001(5)
O21 0.027(6) 0.025(5) 0.030(6) -0.003(5) 0.013(5) 0.006(5)
O22 0.014(5) 0.037(6) 0.027(6) -0.001(5) 0.012(5) -0.005(5)
O23 0.030(6) 0.041(7) 0.031(7) -0.013(5) 0.017(5) -0.009(6)
O24 0.031(6) 0.029(6) 0.020(6) 0.006(5) 0.016(5) 0.001(5)
O25 0.029(6) 0.031(6) 0.037(7) 0.006(5) 0.017(5) 0.010(5)
O26 0.029(6) 0.025(5) 0.013(5) 0.004(4) 0.013(5) 0.000(5)
O27 0.028(6) 0.025(5) 0.018(6) 0.001(4) 0.009(5) 0.009(5)
O28 0.025(5) 0.024(5) 0.032(6) 0.009(4) 0.007(4) 0.015(4)
O29 0.022(6) 0.040(6) 0.026(6) -0.005(5) 0.001(5) -0.013(5)
O30 0.013(5) 0.033(6) 0.020(6) -0.001(5) 0.000(4) -0.001(5)
O31 0.023(5) 0.028(5) 0.008(5) -0.004(4) 0.007(4) -0.008(5)
O32 0.030(6) 0.017(5) 0.029(6) 0.001(5) 0.016(5) -0.003(5)
O33 0.026(6) 0.022(5) 0.026(6) 0.001(5) 0.013(5) 0.002(5)
O34 0.023(5) 0.028(5) 0.013(5) 0.001(4) 0.008(4) -0.003(5)
O35 0.024(6) 0.062(8) 0.018(6) -0.003(6) 0.013(5) 0.000(6)
O36 0.019(5) 0.040(6) 0.018(6) 0.000(5) 0.002(5) 0.003(5)
O37 0.036(6) 0.026(5) 0.026(6) -0.001(5) 0.023(5) -0.005(5)
O38 0.026(6) 0.024(5) 0.020(6) 0.003(5) 0.009(5) 0.006(5)
O39 0.032(6) 0.024(5) 0.024(6) 0.006(5) 0.014(5) -0.002(5)
O40 0.030(6) 0.031(6) 0.007(5) -0.001(4) 0.007(4) 0.001(5)
Co1 0.0307(12) 0.0362(12) 0.0321(13) -0.0087(11) 0.0124(11) -0.0029(11)
O1W 0.064(9) 0.040(7) 0.040(8) 0.005(6) 0.028(7) 0.011(7)
O2W 0.038(7) 0.048(8) 0.048(9) -0.025(7) 0.011(6) -0.005(6)
N1 0.033(7) 0.041(8) 0.031(8) -0.006(6) 0.008(6) 0.000(7)
C1 0.049(8) 0.058(12) 0.030(9) -0.008(8) 0.005(7) -0.022(10)
N2 0.046(8) 0.031(8) 0.037(7) -0.018(6) 0.016(6) -0.008(7)
N3 0.040(7) 0.037(8) 0.040(8) -0.009(7) 0.015(6) -0.006(7)
C2 0.040(8) 0.041(10) 0.035(8) -0.015(7) 0.015(7) -0.011(9)
C3 0.057(13) 0.057(12) 0.022(10) -0.001(9) 0.016(9) 0.017(11)
C4 0.043(10) 0.031(8) 0.026(9) 0.002(6) 0.014(8) 0.009(8)
C5 0.056(12) 0.049(8) 0.014(8) -0.009(7) 0.014(8) -0.006(9)
C6 0.049(11) 0.052(9) 0.033(9) 0.004(8) 0.023(9) -0.006(9)
C7 0.030(9) 0.041(9) 0.044(10) -0.004(7) 0.019(8) 0.000(8)
C8 0.066(9) 0.037(6) 0.034(7) -0.008(6) 0.025(7) 0.001(7)
C9 0.075(15) 0.042(8) 0.038(10) -0.005(8) 0.040(11) -0.004(10)
C10 0.074(16) 0.032(10) 0.096(19) 0.003(11) 0.060(15) 0.008(11)
N4 0.054(9) 0.039(8) 0.049(11) -0.003(7) 0.018(8) -0.003(8)
C11 0.096(12) 0.023(9) 0.053(13) 0.008(8) 0.021(11) -0.017(9)
N5 0.159(18) 0.042(9) 0.034(10) 0.006(7) 0.045(11) 0.011(10)
C12 0.121(13) 0.055(12) 0.037(12) 0.018(9) 0.048(12) 0.035(11)
N6 0.062(8) 0.039(8) 0.040(9) 0.013(6) 0.025(8) 0.017(7)
N7 0.032(7) 0.044(8) 0.035(9) -0.004(6) 0.016(7) 0.004(6)
C13 0.020(7) 0.052(10) 0.025(9) -0.008(7) 0.001(7) 0.018(7)
N8 0.031(7) 0.036(8) 0.050(10) -0.009(6) 0.017(7) 0.008(6)
N9 0.045(9) 0.066(11) 0.066(12) -0.024(8) 0.037(9) 0.001(8)
C14 0.046(10) 0.079(14) 0.060(14) -0.034(11) 0.035(11) -0.014(9)
C15 0.029(10) 0.028(9) 0.069(15) -0.013(9) 0.013(10) -0.010(8)
C16 0.024(9) 0.046(10) 0.033(10) -0.001(8) 0.008(8) 0.001(8)
C17 0.061(15) 0.029(9) 0.047(13) 0.005(9) -0.007(11) 0.018(11)
C18 0.055(13) 0.025(8) 0.056(12) -0.004(8) 0.039(11) -0.012(9)
N13 0.060(8) 0.067(8) 0.069(8) -0.015(6) 0.018(6) -0.007(6)
C22 0.055(9) 0.065(8) 0.063(8) 0.012(6) 0.026(7) -0.017(7)
N14 0.098(7) 0.096(7) 0.099(7) 0.015(6) 0.048(6) 0.015(6)
C24 0.123(12) 0.100(10) 0.126(11) -0.008(7) 0.036(8) 0.024(9)
N15 0.144(12) 0.114(10) 0.121(8) -0.031(7) 0.033(7) 0.028(9)
C23 0.107(8) 0.109(8) 0.105(8) 0.008(6) 0.046(6) 0.006(6)
C25 0.108(8) 0.107(7) 0.105(7) 0.010(6) 0.044(6) 0.010(6)
C26 0.133(13) 0.121(11) 0.126(12) -0.002(8) 0.066(9) 0.005(8)
C27 0.133(13) 0.135(12) 0.135(12) 0.005(8) 0.067(10) -0.001(9)
C28 0.127(13) 0.141(11) 0.131(12) -0.009(9) 0.067(9) -0.017(9)
C29 0.153(13) 0.142(11) 0.145(13) -0.015(8) 0.080(10) -0.026(8)
C30 0.118(12) 0.117(10) 0.113(12) -0.015(8) 0.057(9) -0.011(8)
C21 0.108(13) 0.102(13) 0.093(13) -0.025(9) 0.046(9) -0.001(9)
C20 0.081(7) 0.068(10) 0.071(8) -0.012(8) 0.045(6) -0.016(8)
N11 0.081(8) 0.075(9) 0.089(7) 0.004(7) 0.054(6) -0.015(7)
N12 0.091(8) 0.137(12) 0.097(10) 0.005(9) 0.049(7) 0.017(9)
C19 0.082(8) 0.144(12) 0.101(8) -0.001(9) 0.046(7) 0.012(9)
N10 0.061(8) 0.081(9) 0.062(7) 0.030(7) 0.028(6) 0.004(7)
O3W 0.073(11) 0.083(11) 0.035(9) -0.006(8) 0.009(8) 0.009(9)

loop_
_atom_type_symbol
_atom_type_description
_atom_type_scat_dispersion_real
_atom_type_scat_dispersion_imag
_atom_type_scat_source
C C 0.0033 0.0016 'International Tables Vol C Tables 4.2.6.8 and 6.1.1.4'
H H 0.0000 0.0000 'International Tables Vol C Tables 4.2.6.8 and 6.1.1.4'
N N 0.0061 0.0033 'International Tables Vol C Tables 4.2.6.8 and 6.1.1.4'
O O 0.0106 0.0060 'International Tables Vol C Tables 4.2.6.8 and 6.1.1.4'
W W -0.8490 6.8722 'International Tables Vol C Tables 4.2.6.8 and 6.1.1.4'
P P 0.1023 0.0942 'International Tables Vol C Tables 4.2.6.8 and 6.1.1.4'
Co Co 0.3494 0.9721 'International Tables Vol C Tables 4.2.6.8 and 6.1.1.4'

loop_
_geom_angle_atom_site_label_1
_geom_angle_atom_site_label_2
_geom_angle_atom_site_label_3
_geom_angle
_geom_angle_site_symmetry_1
_geom_angle_site_symmetry_3
O8 W1 O38 103.7(5) . .
O8 W1 O2 101.1(5) . .
O38 W1 O2 90.6(4) . .
O8 W1 O11 102.8(5) . .
O38 W1 O11 85.2(4) . .
O2 W1 O11 156.0(4) . .
O8 W1 O14 100.5(5) . .
O38 W1 O14 155.7(5) . .
O2 W1 O14 86.9(5) . .
O11 W1 O14 87.3(5) . .
O8 W1 O26 171.0(5) . .
O38 W1 O26 83.3(4) . .
O2 W1 O26 72.8(4) . .
O11 W1 O26 83.3(4) . .
O14 W1 O26 72.9(4) . .
O13 W2 O32 102.3(5) . .
O13 W2 O27 104.4(5) . .
O32 W2 O27 86.8(4) . .
O13 W2 O40 100.3(5) . .
O32 W2 O40 89.7(4) . .
O27 W2 O40 155.2(4) . .
O13 W2 O6 100.2(5) . .
O32 W2 O6 157.6(4) . .
O27 W2 O6 87.7(5) . .
O40 W2 O6 86.2(4) . .
O13 W2 O31 169.5(5) . .
O32 W2 O31 85.0(4) . .
O27 W2 O31 83.4(4) . .
O40 W2 O31 71.9(4) . .
O6 W2 O31 72.8(4) . .
O1 W3 O33 103.7(5) . .
O1 W3 O38 103.8(5) . .
O33 W3 O38 86.3(4) . .
O1 W3 O6 102.2(5) . .
O33 W3 O6 89.0(5) . .
O38 W3 O6 154.0(4) . .
O1 W3 O22 101.1(5) . .
O33 W3 O22 155.0(4) . .
O38 W3 O22 85.6(4) . .
O6 W3 O22 88.0(4) . .
O1 W3 O31 171.8(5) . .
O33 W3 O31 83.0(4) . .
O38 W3 O31 81.2(4) . .
O6 W3 O31 72.9(4) . .
O22 W3 O31 72.4(4) . .
O20 W4 O11 104.9(5) . .
O20 W4 O24 99.6(5) . .
O11 W4 O24 155.5(4) . .
O20 W4 O30 101.3(5) . .
O11 W4 O30 89.2(4) . .
O24 W4 O30 87.1(4) . .
O20 W4 O33 102.6(5) . .
O11 W4 O33 85.7(4) . .
O24 W4 O33 88.0(4) . .
O30 W4 O33 156.1(4) . .
O20 W4 O17 171.1(4) . .
O11 W4 O17 82.2(4) . .
O24 W4 O17 73.5(4) . .
O30 W4 O17 73.1(4) . .
O33 W4 O17 83.0(4) . .
O4 W5 O39 102.7(5) . .
O4 W5 O7 103.4(5) . .
O39 W5 O7 90.0(5) . .
O4 W5 O25 101.3(5) . .
O39 W5 O25 85.6(5) . .
O7 W5 O25 155.4(5) . .
O4 W5 O2 102.1(5) . .
O39 W5 O2 155.0(5) . .
O7 W5 O2 87.5(5) . .
O25 W5 O2 86.2(5) . .
O4 W5 O26 172.6(5) . .
O39 W5 O26 83.6(4) . .
O7 W5 O26 72.6(4) . .
O25 W5 O26 82.8(4) . .
O2 W5 O26 71.9(4) . .
O15 W6 O36 102.0(5) . .
O15 W6 O30 100.8(5) . .
O36 W6 O30 87.5(5) . .
O15 W6 O23 104.0(6) . .
O36 W6 O23 88.0(5) . .
O30 W6 O23 155.1(5) . .
O15 W6 O16 103.9(6) . .
O36 W6 O16 154.1(5) . .
O30 W6 O16 88.7(4) . .
O23 W6 O16 84.8(5) . .
O15 W6 O17 171.3(5) . .
O36 W6 O17 72.7(4) . .
O30 W6 O17 72.3(4) . .
O23 W6 O17 83.0(4) . .
O16 W6 O17 81.7(4) . .
O28 W7 O25 104.3(5) . .
O28 W7 O22 102.9(5) . .
O25 W7 O22 90.6(5) . .
O28 W7 O34 101.7(5) . .
O25 W7 O34 86.3(4) . .
O22 W7 O34 155.2(4) . .
O28 W7 O40 99.7(5) . .
O25 W7 O40 155.8(4) . .
O22 W7 O40 87.0(4) . .
O34 W7 O40 85.9(4) . .
O28 W7 O31 170.1(4) . .
O25 W7 O31 84.9(4) . .
O22 W7 O31 73.1(4) . .
O34 W7 O31 82.1(4) . .
O40 W7 O31 71.3(4) . .
O21 W8 O36 101.5(5) . .
O21 W8 O12 103.8(5) . .
O36 W8 O12 89.9(5) . .
O21 W8 O24 100.6(5) . .
O36 W8 O24 87.1(4) . .
O12 W8 O24 155.6(4) . .
O21 W8 O27 103.9(5) . .
O36 W8 O27 154.5(4) . .
O12 W8 O27 84.1(4) . .
O24 W8 O27 88.2(4) . .
O21 W8 O17 170.1(4) . .
O36 W8 O17 72.3(4) . .
O12 W8 O17 84.2(4) . .
O24 W8 O17 71.8(4) . .
O27 W8 O17 82.5(4) . .
O18 W9 O12 104.4(5) . .
O18 W9 O35 104.4(5) . .
O12 W9 O35 90.5(5) . .
O18 W9 O37 100.7(5) . .
O12 W9 O37 154.7(4) . .
O35 W9 O37 86.2(5) . .
O18 W9 O32 102.3(5) . .
O12 W9 O32 85.7(4) . .
O35 W9 O32 153.1(5) . .
O37 W9 O32 86.1(4) . .
O18 W9 O10 171.1(5) . .
O12 W9 O10 83.7(4) . .
O35 W9 O10 71.2(4) . .
O37 W9 O10 71.5(4) . .
O32 W9 O10 81.9(4) . .
O5 W10 O37 102.0(5) . .
O5 W10 O19 102.2(5) . .
O37 W10 O19 88.3(5) . .
O5 W10 O34 102.2(5) . .
O37 W10 O34 90.3(4) . .
O19 W10 O34 155.3(4) . .
O5 W10 O39 101.3(5) . .
O37 W10 O39 156.7(4) . .
O19 W10 O39 87.4(5) . .
O34 W10 O39 84.2(4) . .
O5 W10 O10 173.1(5) . .
O37 W10 O10 73.7(4) . .
O19 W10 O10 72.6(4) . .
O34 W10 O10 83.3(4) . .
O39 W10 O10 83.2(4) . .
O9 W11 O23 101.9(6) . .
O9 W11 O19 101.9(6) . .
O23 W11 O19 156.2(5) . .
O9 W11 O35 100.9(6) . .
O23 W11 O35 89.6(5) . .
O19 W11 O35 85.4(5) . .
O9 W11 O29 104.1(6) . .
O23 W11 O29 85.1(5) . .
O19 W11 O29 89.7(5) . .
O35 W11 O29 155.0(5) . .
O9 W11 O10 170.1(5) . .
O23 W11 O10 84.7(4) . .
O19 W11 O10 71.6(4) . .
O35 W11 O10 71.5(4) . .
O29 W11 O10 83.7(4) . .
O3 W12 O16 103.1(5) . .
O3 W12 O29 103.9(6) . .
O16 W12 O29 84.9(5) . .
O3 W12 O14 101.9(6) . .
O16 W12 O14 89.0(5) . .
O29 W12 O14 154.3(5) . .
O3 W12 O7 102.1(5) . .
O16 W12 O7 154.7(5) . .
O29 W12 O7 86.6(5) . .
O14 W12 O7 88.3(5) . .
O3 W12 O26 171.3(5) . .
O16 W12 O26 83.6(4) . .
O29 W12 O26 82.1(4) . .
O14 W12 O26 72.3(4) . .
O7 W12 O26 71.6(4) . .
O17 P1 O10 110.3(6) . .
O17 P1 O26 108.5(6) . .
O10 P1 O26 109.7(6) . .
O17 P1 O31 110.0(6) . .
O10 P1 O31 108.9(6) . .
O26 P1 O31 109.4(6) . .
W1 O2 W5 125.7(6) . .
W3 O6 W2 125.0(5) . .
W5 O7 W12 127.0(6) . .
P1 O10 W10 126.7(6) . .
P1 O10 W11 124.8(6) . .
W10 O10 W11 89.4(4) . .
P1 O10 W9 126.5(6) . .
W10 O10 W9 88.7(4) . .
W11 O10 W9 88.7(3) . .
W4 O11 W1 152.0(6) . .
W9 O12 W8 153.5(6) . .
W12 O14 W1 125.3(6) . .
W12 O16 W6 153.3(6) . .
P1 O17 W4 127.1(5) . .
P1 O17 W6 127.4(6) . .
W4 O17 W6 88.7(3) . .
P1 O17 W8 125.0(6) . .
W4 O17 W8 88.3(3) . .
W6 O17 W8 87.6(3) . .
W10 O19 W11 126.2(6) . .
W7 O22 W3 125.5(5) . .
W11 O23 W6 151.3(6) . .
W4 O24 W8 126.3(5) . .
W7 O25 W5 150.8(6) . .
P1 O26 W1 125.4(6) . .
P1 O26 W5 126.3(5) . .
W1 O26 W5 89.6(3) . .
P1 O26 W12 125.8(6) . .
W1 O26 W12 89.3(3) . .
W5 O26 W12 88.6(3) . .
W2 O27 W8 151.3(6) . .
W12 O29 W11 152.9(6) . .
W6 O30 W4 125.8(5) . .
P1 O31 W2 125.4(6) . .
P1 O31 W7 125.4(5) . .
W2 O31 W7 90.3(3) . .
P1 O31 W3 126.0(5) . .
W2 O31 W3 89.3(3) . .
W7 O31 W3 88.9(3) . .
W2 O32 W9 150.4(6) . .
W3 O33 W4 151.8(6) . .
W10 O34 W7 152.0(6) . .
W9 O35 W11 128.6(6) . .
W6 O36 W8 127.2(6) . .
W10 O37 W9 126.0(5) . .
W3 O38 W1 152.8(6) . .
W5 O39 W10 152.9(6) . .
W2 O40 W7 126.5(5) . .
N7 Co1 O2W 175.0(5) . .
N7 Co1 N13 92.8(5) . .
O2W Co1 N13 91.4(6) . .
N7 Co1 O1W 89.5(5) . .
O2W Co1 O1W 86.1(5) . .
N13 Co1 O1W 174.7(6) . .
N7 Co1 N10 97(3) . 6_566
O2W Co1 N10 85(3) . 6_566
N13 Co1 N10 91(4) . 6_566
O1W Co1 N10 93(4) . 6_566
N7 Co1 N1 93.2(4) . .
O2W Co1 N1 83.9(5) . .
N13 Co1 N1 92.1(6) . .
O1W Co1 N1 83.0(5) . .
N10 Co1 N1 169(3) 6_566 .
Co1 O1W H1WA 115.2 . .
Co1 O1W H1WB 129.8 . .
H1WA O1W H1WB 107.7 . .
Co1 O2W H2AW 127.8 . .
Co1 O2W H2BW 121.6 . .
H2AW O2W H2BW 107.7 . .
C2 N1 C1 108.0 . .
C2 N1 Co1 123.2(6) . .
C1 N1 Co1 127.4(6) . .
N2 C1 N1 108.0 . .
N2 C1 H1 126.0 . .
N1 C1 H1 126.0 . .
C1 N2 N3 108.0 . .
C1 N2 C3 127.6(12) . .
N3 N2 C3 124.3(12) . .
N2 N3 C2 108.0 . .
N1 C2 N3 108.0 . .
N1 C2 H2 126.0 . .
N3 C2 H2 126.0 . .
N2 C3 C4 115.7(14) . .
N2 C3 H3A 108.4 . .
C4 C3 H3A 108.4 . .
N2 C3 H3B 108.4 . .
C4 C3 H3B 108.4 . .
H3A C3 H3B 107.4 . .
C5 C4 C9 120.0 . .
C5 C4 C3 115.4(10) . .
C9 C4 C3 124.6(10) . .
C4 C5 C6 120.0 . .
C4 C5 H5 120.0 . .
C6 C5 H5 120.0 . .
C7 C6 C5 120.0 . .
C7 C6 H6 120.0 . .
C5 C6 H6 120.0 . .
C6 C7 C8 120.0 . .
C6 C7 C10 117.0(11) . .
C8 C7 C10 122.9(11) . .
C9 C8 C7 120.0 . .
C9 C8 H8 120.0 . .
C7 C8 H8 120.0 . .
C8 C9 C4 120.0 . .
C8 C9 H9 120.0 . .
C4 C9 H9 120.0 . .
N4 C10 C7 112.2(15) . .
N4 C10 H10A 109.2 . .
C7 C10 H10A 109.2 . .
N4 C10 H10B 109.2 . .
C7 C10 H10B 109.2 . .
H10A C10 H10B 107.9 . .
N6 N4 C11 108.0 . .
N6 N4 C10 123.1(14) . .
C11 N4 C10 128.9(13) . .
N5 C11 N4 108.0 . .
N5 C11 H11 126.0 . .
N4 C11 H11 126.0 . .
C11 N5 C12 108.0 . .
C11 N5 H5A 126.0 . .
C12 N5 H5A 126.0 . .
N5 C12 N6 108.0 . .
N5 C12 H12 126.0 . .
N6 C12 H12 126.0 . .
N4 N6 C12 108.0 . .
C13 N7 C14 108.0 . .
C13 N7 Co1 130.4(6) . .
C14 N7 Co1 121.6(6) . .
N8 C13 N7 108.0 . .
N8 C13 H13 126.0 . .
N7 C13 H13 126.0 . .
C13 N8 N9 108.0 . .
C13 N8 C15 128.5(11) . .
N9 N8 C15 123.4(11) . .
C14 N9 N8 108.0 . .
N9 C14 N7 108.0 . .
N9 C14 H14 126.0 . .
N7 C14 H14 126.0 . .
N8 C15 C16 116.4(15) . .
N8 C15 H15A 108.2 . .
C16 C15 H15A 108.2 . .
N8 C15 H15B 108.2 . .
C16 C15 H15B 108.2 . .
H15A C15 H15B 107.3 . .
C18 C16 C17 115.7(15) . .
C18 C16 C15 124.7(14) . .
C17 C16 C15 119.5(14) . .
C17 C17 C16 121.4(10) 2_554 .
C17 C17 H17 119.3 2_554 .
C16 C17 H17 119.3 . .
C18 C18 C16 122.9(10) 2_554 .
C18 C18 H18 118.6 2_554 .
C16 C18 H18 118.6 . .
C22 N13 N15 108.0 . .
C22 N13 Co1 128.4(10) . .
N15 N13 Co1 122.3(10) . .
N13 C22 N14 108.0 . .
N13 C22 H22 126.0 . .
N14 C22 H22 126.0 . .
C24 N14 C22 108.0 . .
C24 N14 C23 117.7(18) . .
C22 N14 C23 131.0(19) . .
N14 C24 N15 108.0 . .
N14 C24 H24 126.0 . .
N15 C24 H24 126.0 . .
C24 N15 N13 108.0 . .
N14 C23 C25 111.1(16) . .
N14 C23 H23A 108.7(12) . .
C25 C23 H23A 108.6(12) . .
N14 C23 H23B 108.4(12) . .
C25 C23 H23B 108.5(12) . .
H23A C23 H23B 111.5(15) . .
C30 C25 C26 120.0 . .
C30 C25 C23 124(2) . .
C26 C25 C23 115(2) . .
C27 C26 C25 120.0 . .
C27 C26 H26 120.0 . .
C25 C26 H26 120.0 . .
C26 C27 C28 120.0 . .
C26 C27 H27 120.0 . .
C28 C27 H27 120.0 . .
C29 C28 C27 120.0 . .
C29 C28 C21 117(2) . .
C27 C28 C21 123(2) . .
C28 C29 C30 120.0 . .
C28 C29 H29 120.0 . .
C30 C29 H29 120.0 . .
C25 C30 C29 120.0 . .
C25 C30 H30 120.0 . .
C29 C30 H30 120.0 . .
N11 C21 C28 117(2) . .
N11 C21 H21A 108.1 . .
C28 C21 H21A 108.1 . .
N11 C21 H21B 108.1 . .
C28 C21 H21B 108.1 . .
H21A C21 H21B 107.3 . .
N10 C20 N11 108.0 . .
N10 C20 H20 126.0 . .
N11 C20 H20 126.0 . .
N12 N11 C20 108.0 . .
N12 N11 C21 118.7(18) . .
C20 N11 C21 133.3(18) . .
N11 N12 C19 108.0 . .
N10 C19 N12 108.0 . .
N10 C19 H19 126.0 . .
N12 C19 H19 126.0 . .
C20 N10 C19 108.0 . .
C20 N10 Co1 125.0(10) . 6_565
C19 N10 Co1 126.8(10) . 6_565
H3WA O3W H3WB 117(2) . .

loop_
_geom_bond_atom_site_label_1
_geom_bond_atom_site_label_2
_geom_bond_distance
_geom_bond_site_symmetry_2
W1 O8 1.682(11) .
W1 O38 1.900(10) .
W1 O2 1.907(12) .
W1 O11 1.924(10) .
W1 O14 1.936(12) .
W1 O26 2.412(10) .
W2 O13 1.689(11) .
W2 O32 1.885(10) .
W2 O27 1.897(10) .
W2 O40 1.914(10) .
W2 O6 1.949(10) .
W2 O31 2.414(9) .
W3 O1 1.683(11) .
W3 O33 1.870(10) .
W3 O38 1.895(10) .
W3 O6 1.900(10) .
W3 O22 1.928(10) .
W3 O31 2.443(9) .
W4 O20 1.698(11) .
W4 O11 1.886(10) .
W4 O24 1.895(10) .
W4 O30 1.918(10) .
W4 O33 1.931(10) .
W4 O17 2.423(9) .
W5 O4 1.694(11) .
W5 O39 1.861(10) .
W5 O7 1.885(12) .
W5 O25 1.927(12) .
W5 O2 1.931(11) .
W5 O26 2.434(10) .
W6 O15 1.683(11) .
W6 O36 1.902(11) .
W6 O30 1.914(10) .
W6 O23 1.920(11) .
W6 O16 1.927(11) .
W6 O17 2.458(10) .
W7 O28 1.689(10) .
W7 O25 1.885(12) .
W7 O22 1.909(10) .
W7 O34 1.917(10) .
W7 O40 1.931(10) .
W7 O31 2.428(10) .
W8 O21 1.689(10) .
W8 O36 1.909(10) .
W8 O12 1.924(11) .
W8 O24 1.929(10) .
W8 O27 1.940(10) .
W8 O17 2.472(10) .
W9 O18 1.715(11) .
W9 O12 1.874(11) .
W9 O35 1.883(11) .
W9 O37 1.929(10) .
W9 O32 1.931(11) .
W9 O10 2.463(11) .
W10 O5 1.709(11) .
W10 O37 1.887(10) .
W10 O19 1.900(11) .
W10 O34 1.904(10) .
W10 O39 1.949(10) .
W10 O10 2.401(11) .
W11 O9 1.703(12) .
W11 O23 1.904(11) .
W11 O19 1.913(10) .
W11 O35 1.914(11) .
W11 O29 1.918(12) .
W11 O10 2.432(11) .
W12 O3 1.687(12) .
W12 O16 1.875(11) .
W12 O29 1.886(11) .
W12 O14 1.911(12) .
W12 O7 1.925(12) .
W12 O26 2.450(10) .
P1 O17 1.514(10) .
P1 O10 1.530(11) .
P1 O26 1.533(10) .
P1 O31 1.540(10) .
Co1 N7 2.086(9) .
Co1 O2W 2.089(12) .
Co1 N13 2.097(12) .
Co1 O1W 2.139(13) .
Co1 N10 2.18(11) 6_566
Co1 N1 2.191(9) .
O1W H1WA 0.8501 .
O1W H1WB 0.8498 .
O2W H2AW 0.8500 .
O2W H2BW 0.8499 .
N1 C2 1.377(4) .
N1 C1 1.377(4) .
C1 N2 1.377(4) .
C1 H1 0.9300 .
N2 N3 1.377(4) .
N2 C3 1.41(2) .
N3 C2 1.377(4) .
C2 H2 0.9300 .
C3 C4 1.49(2) .
C3 H3A 0.9700 .
C3 H3B 0.9700 .
C4 C5 1.390(4) .
C4 C9 1.390(4) .
C5 C6 1.390(4) .
C5 H5 0.9300 .
C6 C7 1.390(4) .
C6 H6 0.9300 .
C7 C8 1.390(4) .
C7 C10 1.53(2) .
C8 C9 1.390(4) .
C8 H8 0.9300 .
C9 H9 0.9300 .
C10 N4 1.39(2) .
C10 H10A 0.9700 .
C10 H10B 0.9700 .
N4 N6 1.377(4) .
N4 C11 1.378(4) .
C11 N5 1.377(4) .
C11 H11 0.9300 .
N5 C12 1.378(4) .
N5 H5A 0.8600 .
C12 N6 1.378(4) .
C12 H12 0.9300 .
N7 C13 1.378(4) .
N7 C14 1.378(4) .
C13 N8 1.378(4) .
C13 H13 0.9300 .
N8 N9 1.378(4) .
N8 C15 1.414(18) .
N9 C14 1.378(4) .
C14 H14 0.9300 .
C15 C16 1.50(2) .
C15 H15A 0.9700 .
C15 H15B 0.9700 .
C16 C18 1.392(10) .
C16 C17 1.392(10) .
C17 C17 1.37(4) 2_554
C17 H17 0.9300 .
C18 C18 1.31(3) 2_554
C18 H18 0.9300 .
N13 C22 1.375(4) .
N13 N15 1.375(4) .
C22 N14 1.375(4) .
C22 H22 0.9300 .
N14 C24 1.375(4) .
N14 C23 1.430(9) .
C24 N15 1.375(4) .
C24 H24 0.9300 .
C23 C25 1.455(9) .
C23 H23A 0.847(9) .
C23 H23B 0.849(9) .
C25 C30 1.375(4) .
C25 C26 1.375(4) .
C26 C27 1.375(4) .
C26 H26 0.9219 .
C27 C28 1.375(4) .
C27 H27 0.9300 .
C28 C29 1.375(4) .
C28 C21 1.54(3) .
C29 C30 1.375(4) .
C29 H29 0.9300 .
C30 H30 0.9300 .
C21 N11 1.48(3) .
C21 H21A 0.9700 .
C21 H21B 0.9700 .
C20 N10 1.379(4) .
C20 N11 1.379(4) .
C20 H20 0.9300 .
N11 N12 1.379(4) .
N12 C19 1.379(4) .
C19 N10 1.379(4) .
C19 H19 0.9300 .
N10 Co1 2.180(12) 6_565
O3W H3WA 0.821(10) .
O3W H3WB 0.820(11) .

loop_
_geom_hbond_atom_site_label_D
_geom_hbond_atom_site_label_H
_geom_hbond_atom_site_label_A
_geom_hbond_distance_DH
_geom_hbond_distance_HA
_geom_hbond_distance_DA
_geom_hbond_angle_DHA
_geom_hbond_site_symmetry_A
O1W H1WA O20 0.85 1.98 2.823(17) 168.7 1_545
O2W H2AW O4 0.85 2.47 3.318(18) 178.9 .
O2W H2AW O39 0.85 2.66 3.101(15) 113.8 .
O2W H2BW O5 0.85 1.94 2.769(17) 163.6 .
C2 H2 O6 0.93 2.63 3.443(14) 146.2 4_545
C3 H3A O37 0.97 2.59 3.42(2) 144.3 6_565
C3 H3B O34 0.97 2.53 3.20(2) 126.4 6_565
C3 H3B O40 0.97 2.44 3.29(2) 146.3 6_565
C10 H10A O2 0.97 2.45 3.21(2) 135.0 7_565
C10 H10A O4 0.97 2.53 3.40(3) 150.2 7_565
C11 H11 N3 0.93 2.49 3.28(6) 143.0 7_565
C12 H12 N9 0.93 2.41 3.24(10) 148.5 1_565
C13 H13 O9 0.93 2.24 3.081(16) 149.6 5_565
C14 H14 O13 0.93 2.36 3.243(16) 157.8 6_565
C15 H15B O3 0.97 2.54 3.50(2) 168.1 1_545
C22 H22 O18 0.93 2.51 3.321(18) 146.5 6_565
C20 H20 O20 0.93 2.41 3.046(17) 125.5 6_575
